data_1560264
loop_
_publ_author_name
'Le\'on, F\'elix'
'Comas-Vives, Aleix'
'\'Alvarez, Eleuterio'
'Pizzano, Antonio'

_publ_section_title
;
 A combined experimental and computational study to decipher complexity in
 the asymmetric hydrogenation of imines with Ru catalysts bearing
 atropisomerizable ligands
;
_journal_issue 7
_journal_name_full 'Catalysis Science &amp; Technology'
_journal_page_first 2497
_journal_page_last 2511
_journal_paper_doi 10.1039/D0CY02390F
_journal_volume 11
_journal_year 2021
_chemical_absolute_configuration rmad
_chemical_formula_moiety 'C55 H68 Cl2 N2 O3 P2 Ru'
_chemical_formula_sum 'C55 H68 Cl2 N2 O3 P2 Ru'
_chemical_formula_weight 1039.02
_space_group_crystal_system monoclinic
_space_group_IT_number 4
_space_group_name_Hall 'P 2yb'
_space_group_name_H-M_alt 'P 1 21 1'
_atom_sites_solution_hydrogens geom
_audit_creation_method SHELXL-2018/3
_audit_update_record
;
2020-11-22 deposited with the CCDC.	2021-02-03 downloaded from the CCDC.
;
_cell_angle_alpha 90
_cell_angle_beta 104.344(6)
_cell_angle_gamma 90
_cell_formula_units_Z 2
_cell_length_a 14.485(3)
_cell_length_b 13.276(3)
_cell_length_c 16.008(4)
_cell_measurement_reflns_used 9982
_cell_measurement_temperature 193(2)
_cell_measurement_theta_max 30.31
_cell_measurement_theta_min 2.29
_cell_volume 2982.4(12)
_computing_cell_refinement 'Bruker SAINT'
_computing_data_collection 'Bruker APEX2'
_computing_data_reduction 'Bruker SAINT'
_computing_molecular_graphics 'Bruker SHELXTL'
_computing_publication_material 'Bruker SHELXTL'
_computing_structure_refinement 'SHELXL-2018/3 (Sheldrick, 2018)'
_computing_structure_solution 'SHELXS-97 (Sheldrick, 2008)'
_diffrn_ambient_temperature 193(2)
_diffrn_detector_area_resol_mean 8.2
_diffrn_measured_fraction_theta_full 1.000
_diffrn_measured_fraction_theta_max 1.000
_diffrn_measurement_device_type
;
 Bruker-Nonius X8kappa APEX II CCD area detector
;
_diffrn_measurement_method 'phi and omega scans with narrow frames'
_diffrn_radiation_monochromator graphite
_diffrn_radiation_type MoK\a
_diffrn_radiation_wavelength 0.71073
_diffrn_reflns_av_R_equivalents 0.0237
_diffrn_reflns_av_unetI/netI 0.0261
_diffrn_reflns_Laue_measured_fraction_full 1.000
_diffrn_reflns_Laue_measured_fraction_max 1.000
_diffrn_reflns_limit_h_max 17
_diffrn_reflns_limit_h_min -17
_diffrn_reflns_limit_k_max 15
_diffrn_reflns_limit_k_min -15
_diffrn_reflns_limit_l_max 19
_diffrn_reflns_limit_l_min -19
_diffrn_reflns_number 38350
_diffrn_reflns_point_group_measured_fraction_full 1.000
_diffrn_reflns_point_group_measured_fraction_max 1.000
_diffrn_reflns_theta_full 25.242
_diffrn_reflns_theta_max 25.248
_diffrn_reflns_theta_min 1.451
_exptl_absorpt_coefficient_mu 0.444
_exptl_absorpt_correction_T_max 0.7461
_exptl_absorpt_correction_T_min 0.6664
_exptl_absorpt_correction_type multi-scan
_exptl_absorpt_process_details
;
program SADABS, Bruker (2001).
;
_exptl_crystal_colour yellow
_exptl_crystal_density_diffrn 1.157
_exptl_crystal_description prism
_exptl_crystal_F_000 1088
_exptl_crystal_size_max 0.400
_exptl_crystal_size_mid 0.150
_exptl_crystal_size_min 0.100
_refine_diff_density_max 0.701
_refine_diff_density_min -0.408
_refine_diff_density_rms 0.048
_refine_ls_abs_structure_details
; 
 Flack x determined using 4754 quotients [(I+)-(I-)]/[(I+)+(I-)] 
 (Parsons, Flack and Wagner, Acta Cryst. B69 (2013) 249-259). 
;
_refine_ls_abs_structure_Flack -0.022(6)
_refine_ls_extinction_method none
_refine_ls_goodness_of_fit_ref 1.219
_refine_ls_hydrogen_treatment constr
_refine_ls_matrix_type full
_refine_ls_number_parameters 598
_refine_ls_number_reflns 10789
_refine_ls_number_restraints 151
_refine_ls_restrained_S_all 1.368
_refine_ls_R_factor_all 0.0284
_refine_ls_R_factor_gt 0.0266
_refine_ls_shift/su_max 0.012
_refine_ls_shift/su_mean 0.000
_refine_ls_structure_factor_coef Fsqd
_refine_ls_weighting_details 'w=1/[\s^2^(Fo^2^)+(0.0343P)^2^+0.6833P] where P=(Fo^2^+2Fc^2^)/3'
_refine_ls_weighting_scheme calc
_refine_ls_wR_factor_gt 0.0702
_refine_ls_wR_factor_ref 0.0708
_reflns_Friedel_coverage 0.910
_reflns_Friedel_fraction_full 0.999
_reflns_Friedel_fraction_max 0.999
_reflns_number_gt 10364
_reflns_number_total 10789
_reflns_threshold_expression 'I > 2\s(I)'
_cod_data_source_file d0cy02390f2.cif
_cod_data_source_block cis-1a-M
_cod_depositor_comments 'Adding full bibliography for 1560262--1560266.cif.'
_cod_original_sg_symbol_H-M 'P 21'
_cod_database_code 1560264
_shelx_shelxl_version_number 2018/3
_shelx_space_group_comment
; 
The symmetry employed for this shelxl refinement is uniquely defined 
by the following loop, which should always be used as a source of 
symmetry information in preference to the above space-group names. 
They are only intended as comments. 
;
_shelx_estimated_absorpt_t_min 0.842
_shelx_estimated_absorpt_t_max 0.957

loop_
_space_group_symop_operation_xyz
'x, y, z'
'-x, y+1/2, -z'

loop_
_atom_site_label
_atom_site_type_symbol
_atom_site_fract_x
_atom_site_fract_y
_atom_site_fract_z
_atom_site_U_iso_or_equiv
_atom_site_adp_type
_atom_site_occupancy
_atom_site_site_symmetry_order
_atom_site_calc_flag
_atom_site_refinement_flags_posn
_atom_site_refinement_flags_adp
_atom_site_refinement_flags_occupancy
_atom_site_disorder_assembly
_atom_site_disorder_group
Ru1 Ru 0.18909(2) 0.37730(2) 0.01419(2) 0.01863(8) Uani 1 1 d . . . . .
Cl1 Cl 0.03228(6) 0.31924(8) -0.07250(6) 0.0306(2) Uani 1 1 d . . . . .
Cl2 Cl 0.15334(7) 0.54909(7) -0.03130(6) 0.0330(2) Uani 1 1 d . . . . .
P1 P 0.33513(6) 0.41160(7) 0.08223(6) 0.0201(2) Uani 1 1 d . . . . .
P2 P 0.25647(6) 0.33897(8) -0.09382(6) 0.0220(2) Uani 1 1 d . . . . .
O1 O 0.38677(18) 0.3246(2) 0.15029(16) 0.0263(6) Uani 1 1 d . . . . .
O2 O 0.37737(17) 0.5124(2) 0.13672(16) 0.0226(5) Uani 1 1 d . . . . .
O3 O 0.41066(17) 0.4107(2) 0.02229(15) 0.0266(6) Uani 1 1 d . . . . .
N1 N 0.1974(2) 0.2307(2) 0.0682(2) 0.0237(7) Uani 1 1 d . . . . .
H1A H 0.185011 0.184385 0.024919 0.028 Uiso 1 1 calc R U . . .
H1B H 0.257626 0.219723 0.100668 0.028 Uiso 1 1 calc R U . . .
N2 N 0.1091(2) 0.4015(2) 0.11129(19) 0.0243(7) Uani 1 1 d . . . . .
H2A H 0.130809 0.458161 0.141825 0.029 Uiso 1 1 calc R U . . .
H2B H 0.046509 0.410900 0.084716 0.029 Uiso 1 1 calc R U . . .
C1 C 0.4178(2) 0.3281(3) 0.2400(2) 0.0222(8) Uani 1 1 d . . . . .
C2 C 0.4842(2) 0.2519(3) 0.2778(2) 0.0256(8) Uani 1 1 d . . . . .
C3 C 0.5074(3) 0.2447(3) 0.3680(2) 0.0280(8) Uani 1 1 d . . . . .
H3 H 0.550113 0.193161 0.394665 0.034 Uiso 1 1 calc R U . . .
C4 C 0.4712(3) 0.3090(3) 0.4203(3) 0.0299(9) Uani 1 1 d . . . . .
C5 C 0.4098(2) 0.3839(4) 0.3805(2) 0.0264(7) Uani 1 1 d . . . . .
H5 H 0.386351 0.430080 0.415667 0.032 Uiso 1 1 calc R U . . .
C6 C 0.3799(2) 0.3954(3) 0.2897(2) 0.0218(8) Uani 1 1 d . . . . .
C7 C 0.3138(2) 0.4834(3) 0.2590(2) 0.0217(8) Uani 1 1 d . . . . .
C8 C 0.3226(2) 0.5479(3) 0.1920(2) 0.0216(7) Uani 1 1 d . . . . .
C9 C 0.2819(2) 0.6447(3) 0.1809(2) 0.0225(8) Uani 1 1 d . . . . .
C10 C 0.2179(3) 0.6657(3) 0.2313(3) 0.0270(9) Uani 1 1 d . . . . .
H10 H 0.187270 0.729451 0.224234 0.032 Uiso 1 1 calc R U . . .
C11 C 0.1961(3) 0.5995(3) 0.2913(2) 0.0253(8) Uani 1 1 d . . . . .
C12 C 0.2473(3) 0.5099(3) 0.3060(2) 0.0239(8) Uani 1 1 d . . . . .
H12 H 0.237106 0.465275 0.349190 0.029 Uiso 1 1 calc R U . . .
C13 C 0.5304(3) 0.1793(3) 0.2236(3) 0.0343(10) Uani 1 1 d . . . . .
C14 C 0.6066(4) 0.1123(5) 0.2825(3) 0.0537(14) Uani 1 1 d . . . . .
H14A H 0.576199 0.068864 0.317453 0.081 Uiso 1 1 calc R U . . .
H14B H 0.654317 0.154924 0.320459 0.081 Uiso 1 1 calc R U . . .
H14C H 0.637556 0.070406 0.246949 0.081 Uiso 1 1 calc R U . . .
C15 C 0.4562(3) 0.1089(4) 0.1690(3) 0.0448(11) Uani 1 1 d . . . . .
H15A H 0.407492 0.148716 0.129161 0.067 Uiso 1 1 calc R U . . .
H15B H 0.426140 0.069243 0.206711 0.067 Uiso 1 1 calc R U . . .
H15C H 0.487159 0.063483 0.136069 0.067 Uiso 1 1 calc R U . . .
C16 C 0.5820(3) 0.2408(4) 0.1671(3) 0.0429(11) Uani 1 1 d . . . . .
H16A H 0.614299 0.194858 0.135689 0.064 Uiso 1 1 calc R U . . .
H16B H 0.629051 0.285311 0.203802 0.064 Uiso 1 1 calc R U . . .
H16C H 0.535426 0.281407 0.125830 0.064 Uiso 1 1 calc R U . . .
C17 C 0.4984(4) 0.2989(4) 0.5199(3) 0.0500(10) Uani 1 1 d . U . . .
C18 C 0.5474(5) 0.3957(5) 0.5581(4) 0.0860(16) Uani 1 1 d . U . . .
H18A H 0.566421 0.390155 0.621083 0.129 Uiso 1 1 calc R U . . .
H18B H 0.503296 0.452444 0.541637 0.129 Uiso 1 1 calc R U . . .
H18C H 0.603961 0.407024 0.536140 0.129 Uiso 1 1 calc R U . . .
C19 C 0.4068(5) 0.2913(6) 0.5513(4) 0.0809(15) Uani 1 1 d . U . . .
H19A H 0.373356 0.228677 0.529797 0.121 Uiso 1 1 calc R U . . .
H19B H 0.365539 0.348924 0.529555 0.121 Uiso 1 1 calc R U . . .
H19C H 0.422861 0.291352 0.614443 0.121 Uiso 1 1 calc R U . . .
C20 C 0.5597(5) 0.2093(5) 0.5520(4) 0.0773(15) Uani 1 1 d . U . . .
H20A H 0.618800 0.213874 0.532968 0.116 Uiso 1 1 calc R U . . .
H20B H 0.525499 0.147640 0.528989 0.116 Uiso 1 1 calc R U . . .
H20C H 0.574785 0.207695 0.615184 0.116 Uiso 1 1 calc R U . . .
C21 C 0.3093(3) 0.7311(3) 0.1255(2) 0.0254(8) Uani 1 1 d . . . . .
C22 C 0.3630(3) 0.6997(3) 0.0587(3) 0.0365(10) Uani 1 1 d . . . . .
H22A H 0.378672 0.759714 0.029287 0.055 Uiso 1 1 calc R U . . .
H22B H 0.322999 0.654513 0.016474 0.055 Uiso 1 1 calc R U . . .
H22C H 0.421922 0.664854 0.087641 0.055 Uiso 1 1 calc R U . . .
C23 C 0.2198(3) 0.7892(4) 0.0768(3) 0.0377(10) Uani 1 1 d . . . . .
H23A H 0.238267 0.841757 0.041138 0.057 Uiso 1 1 calc R U . . .
H23B H 0.189040 0.820243 0.118498 0.057 Uiso 1 1 calc R U . . .
H23C H 0.175267 0.742499 0.039968 0.057 Uiso 1 1 calc R U . . .
C24 C 0.3739(3) 0.8028(4) 0.1904(3) 0.0450(11) Uani 1 1 d . . . . .
H24A H 0.430770 0.766356 0.221762 0.067 Uiso 1 1 calc R U . . .
H24B H 0.338986 0.828028 0.231250 0.067 Uiso 1 1 calc R U . . .
H24C H 0.392981 0.859599 0.159282 0.067 Uiso 1 1 calc R U . . .
C25 C 0.1183(3) 0.6236(3) 0.3392(3) 0.0343(9) Uani 1 1 d . . . . .
C26 C 0.0231(4) 0.6108(7) 0.2784(4) 0.085(2) Uani 1 1 d . U . . .
H26A H -0.026135 0.638101 0.304394 0.128 Uiso 1 1 calc R U . . .
H26B H 0.011003 0.539026 0.265996 0.128 Uiso 1 1 calc R U . . .
H26C H 0.021674 0.646826 0.224638 0.128 Uiso 1 1 calc R U . . .
C27 C 0.1276(5) 0.7317(5) 0.3718(5) 0.0792(19) Uani 1 1 d . U . . .
H27A H 0.119037 0.777922 0.322721 0.119 Uiso 1 1 calc R U . . .
H27B H 0.190873 0.741719 0.410428 0.119 Uiso 1 1 calc R U . . .
H27C H 0.078719 0.745122 0.403154 0.119 Uiso 1 1 calc R U . . .
C28 C 0.1256(4) 0.5575(5) 0.4183(4) 0.0630(15) Uani 1 1 d . U . . .
H28A H 0.084739 0.584981 0.453301 0.095 Uiso 1 1 calc R U . . .
H28B H 0.191802 0.556068 0.452604 0.095 Uiso 1 1 calc R U . . .
H28C H 0.104918 0.488954 0.400040 0.095 Uiso 1 1 calc R U . . .
C29 C 0.3715(3) 0.4071(3) -0.0700(2) 0.0288(9) Uani 1 1 d . . . . .
H29A H 0.416502 0.372325 -0.097790 0.035 Uiso 1 1 calc R U . . .
H29B H 0.361670 0.476430 -0.093344 0.035 Uiso 1 1 calc R U . . .
C30 C 0.2050(2) 0.3695(4) -0.2078(2) 0.0296(8) Uani 1 1 d . . . . .
C31 C 0.1339(4) 0.4415(4) -0.2294(3) 0.0494(13) Uani 1 1 d . . . . .
H31 H 0.111669 0.474356 -0.185395 0.059 Uiso 1 1 calc R U . . .
C32 C 0.0946(4) 0.4659(5) -0.3165(3) 0.0632(16) Uani 1 1 d . . . . .
H32 H 0.046383 0.515872 -0.331592 0.076 Uiso 1 1 calc R U . . .
C33 C 0.1268(4) 0.4165(5) -0.3802(3) 0.0660(17) Uani 1 1 d . . . . .
H33 H 0.099803 0.431897 -0.439154 0.079 Uiso 1 1 calc R U . . .
C34 C 0.1975(4) 0.3455(5) -0.3584(3) 0.0678(18) Uani 1 1 d . . . . .
H34 H 0.219157 0.311722 -0.402316 0.081 Uiso 1 1 calc R U . . .
C35 C 0.2375(4) 0.3228(5) -0.2721(3) 0.0567(14) Uani 1 1 d . . . . .
H35 H 0.287583 0.274778 -0.257384 0.068 Uiso 1 1 calc R U . . .
C36 C 0.2854(3) 0.2051(3) -0.0976(2) 0.0257(8) Uani 1 1 d . . . . .
C37 C 0.2086(3) 0.1384(3) -0.1261(3) 0.0406(11) Uani 1 1 d . . . . .
H37 H 0.145986 0.164312 -0.147174 0.049 Uiso 1 1 calc R U . . .
C38 C 0.2235(4) 0.0354(4) -0.1237(4) 0.0512(13) Uani 1 1 d . . . . .
H38 H 0.171153 -0.008910 -0.143407 0.061 Uiso 1 1 calc R U . . .
C39 C 0.3139(4) -0.0032(4) -0.0929(3) 0.0506(13) Uani 1 1 d . . . . .
H39 H 0.323774 -0.073956 -0.091489 0.061 Uiso 1 1 calc R U . . .
C40 C 0.3901(4) 0.0613(4) -0.0642(3) 0.0504(13) Uani 1 1 d . . . . .
H40 H 0.452523 0.034837 -0.043217 0.060 Uiso 1 1 calc R U . . .
C41 C 0.3753(3) 0.1660(4) -0.0659(3) 0.0379(10) Uani 1 1 d . . . . .
H41 H 0.427599 0.210012 -0.045013 0.046 Uiso 1 1 calc R U . . .
C42 C 0.1284(2) 0.2164(3) 0.1233(2) 0.0223(8) Uani 1 1 d . . . . .
H42 H 0.064656 0.200042 0.084582 0.027 Uiso 1 1 calc R U . . .
C43 C 0.1187(3) 0.3141(3) 0.1715(2) 0.0244(8) Uani 1 1 d . . . . .
H43 H 0.178453 0.323478 0.218039 0.029 Uiso 1 1 calc R U . . .
C44 C 0.1574(3) 0.1298(3) 0.1866(2) 0.0242(8) Uani 1 1 d . . . . .
C45 C 0.1007(3) 0.0445(3) 0.1800(3) 0.0295(9) Uani 1 1 d . . . . .
H45 H 0.044339 0.039070 0.134824 0.035 Uiso 1 1 calc R U . . .
C46 C 0.1267(3) -0.0337(3) 0.2400(3) 0.0391(11) Uani 1 1 d . . . . .
H46 H 0.087830 -0.092001 0.235308 0.047 Uiso 1 1 calc R U . . .
C47 C 0.2089(3) -0.0265(3) 0.3061(3) 0.0402(11) Uani 1 1 d . . . . .
H47 H 0.226327 -0.079700 0.346632 0.048 Uiso 1 1 calc R U . . .
C48 C 0.2658(3) 0.0594(3) 0.3128(3) 0.0383(10) Uani 1 1 d . . . . .
H48 H 0.322237 0.065000 0.357936 0.046 Uiso 1 1 calc R U . . .
C49 C 0.2397(3) 0.1364(3) 0.2534(3) 0.0330(10) Uani 1 1 d . . . . .
H49 H 0.278568 0.194840 0.258289 0.040 Uiso 1 1 calc R U . . .
C50 C 0.0357(3) 0.3030(4) 0.2143(3) 0.0386(8) Uani 1 1 d . U . . .
C51 C -0.0568(3) 0.2926(4) 0.1642(3) 0.0457(8) Uani 1 1 d . U . . .
H51 H -0.069223 0.297887 0.103251 0.055 Uiso 1 1 calc R U . . .
C52 C -0.1317(4) 0.2745(5) 0.2027(4) 0.0570(9) Uani 1 1 d . U . . .
H52 H -0.194596 0.265505 0.168039 0.068 Uiso 1 1 calc R U . . .
C53 C -0.1145(4) 0.2699(5) 0.2887(4) 0.0619(9) Uani 1 1 d . U . . .
H53 H -0.166327 0.259628 0.314268 0.074 Uiso 1 1 calc R U . . .
C54 C -0.0243(4) 0.2796(5) 0.3412(4) 0.0589(9) Uani 1 1 d . U . . .
H54 H -0.013721 0.275653 0.402121 0.071 Uiso 1 1 calc R U . . .
C55 C 0.0522(4) 0.2954(4) 0.3032(3) 0.0481(8) Uani 1 1 d . U . . .
H55 H 0.115258 0.300944 0.338384 0.058 Uiso 1 1 calc R U . . .

loop_
_atom_site_aniso_label
_atom_site_aniso_U_11
_atom_site_aniso_U_22
_atom_site_aniso_U_33
_atom_site_aniso_U_23
_atom_site_aniso_U_13
_atom_site_aniso_U_12
Ru1 0.01745(12) 0.01852(13) 0.01964(12) 0.00317(13) 0.00407(9) 0.00008(13)
Cl1 0.0216(4) 0.0334(6) 0.0329(5) 0.0035(4) -0.0006(4) -0.0037(4)
Cl2 0.0381(5) 0.0207(5) 0.0345(5) 0.0054(4) -0.0016(4) 0.0007(4)
P1 0.0187(4) 0.0212(5) 0.0202(4) 0.0008(4) 0.0042(3) 0.0000(4)
P2 0.0225(4) 0.0238(5) 0.0196(4) 0.0014(4) 0.0050(4) -0.0007(4)
O1 0.0295(13) 0.0245(14) 0.0216(13) -0.0014(11) 0.0002(11) 0.0039(12)
O2 0.0210(12) 0.0225(13) 0.0255(13) -0.0017(11) 0.0081(10) 0.0001(11)
O3 0.0221(11) 0.0327(15) 0.0256(13) -0.0034(11) 0.0070(10) -0.0036(11)
N1 0.0238(15) 0.0206(16) 0.0280(16) 0.0053(14) 0.0090(13) 0.0025(13)
N2 0.0234(14) 0.0208(19) 0.0292(16) 0.0022(13) 0.0075(12) -0.0005(13)
C1 0.0195(16) 0.0230(19) 0.0225(18) 0.0017(16) 0.0020(14) -0.0029(15)
C2 0.0195(17) 0.025(2) 0.031(2) 0.0035(17) 0.0052(15) 0.0013(16)
C3 0.0246(18) 0.027(2) 0.029(2) 0.0059(17) -0.0009(15) 0.0018(16)
C4 0.0281(18) 0.031(2) 0.029(2) 0.0051(17) 0.0038(16) -0.0018(17)
C5 0.0287(15) 0.0262(18) 0.0239(16) 0.002(2) 0.0060(13) -0.001(2)
C6 0.0186(14) 0.020(2) 0.0251(16) 0.0017(15) 0.0020(13) -0.0029(15)
C7 0.0197(16) 0.0200(19) 0.0241(18) 0.0007(16) 0.0032(14) -0.0016(15)
C8 0.0184(16) 0.0222(19) 0.0230(18) -0.0018(15) 0.0025(14) -0.0002(15)
C9 0.0215(17) 0.0226(19) 0.0223(18) 0.0030(15) 0.0034(14) -0.0004(15)
C10 0.029(2) 0.0193(19) 0.033(2) 0.0059(17) 0.0087(17) 0.0038(17)
C11 0.0261(18) 0.024(2) 0.0264(19) -0.0006(16) 0.0074(15) -0.0013(16)
C12 0.0296(19) 0.0208(19) 0.0213(18) 0.0030(15) 0.0064(15) -0.0004(16)
C13 0.034(2) 0.036(2) 0.033(2) 0.0043(19) 0.0079(17) 0.0173(19)
C14 0.055(3) 0.062(3) 0.044(3) 0.007(3) 0.012(2) 0.036(3)
C15 0.051(3) 0.031(2) 0.055(3) -0.009(2) 0.019(2) 0.009(2)
C16 0.036(2) 0.050(3) 0.048(3) 0.004(2) 0.021(2) 0.010(2)
C17 0.0597(19) 0.0522(18) 0.0353(17) 0.0063(16) 0.0064(15) 0.0047(16)
C18 0.116(3) 0.071(2) 0.056(3) -0.001(3) -0.007(3) -0.012(3)
C19 0.084(3) 0.106(3) 0.057(3) 0.016(3) 0.025(2) 0.009(2)
C20 0.099(3) 0.078(3) 0.047(3) 0.011(2) 0.004(2) 0.028(3)
C21 0.0296(19) 0.0202(19) 0.0262(19) 0.0040(16) 0.0068(15) 0.0000(16)
C22 0.044(2) 0.030(2) 0.042(2) 0.008(2) 0.024(2) -0.002(2)
C23 0.041(2) 0.034(2) 0.040(2) 0.012(2) 0.0138(19) 0.007(2)
C24 0.053(3) 0.041(3) 0.040(2) 0.003(2) 0.008(2) -0.017(2)
C25 0.038(2) 0.028(2) 0.042(2) 0.0070(19) 0.0195(19) 0.0059(19)
C26 0.051(3) 0.129(5) 0.083(4) 0.000(4) 0.032(3) 0.008(3)
C27 0.101(4) 0.054(3) 0.106(4) -0.003(3) 0.071(3) 0.002(3)
C28 0.074(3) 0.067(3) 0.062(3) 0.021(3) 0.042(3) 0.018(3)
C29 0.0315(18) 0.032(2) 0.0251(18) 0.0006(16) 0.0109(15) -0.0052(16)
C30 0.0332(17) 0.034(2) 0.0205(16) 0.004(2) 0.0051(13) -0.003(2)
C31 0.060(3) 0.055(3) 0.029(2) 0.005(2) 0.004(2) 0.017(3)
C32 0.078(4) 0.075(4) 0.033(3) 0.021(3) 0.008(3) 0.031(3)
C33 0.083(4) 0.084(4) 0.030(2) 0.017(3) 0.010(3) 0.003(4)
C34 0.089(4) 0.090(5) 0.030(2) 0.003(3) 0.025(3) 0.021(4)
C35 0.069(3) 0.073(4) 0.031(2) 0.004(3) 0.017(2) 0.021(3)
C36 0.0289(19) 0.028(2) 0.0223(18) -0.0009(16) 0.0101(15) 0.0023(17)
C37 0.033(2) 0.031(2) 0.056(3) -0.006(2) 0.009(2) -0.0016(19)
C38 0.051(3) 0.032(3) 0.073(4) -0.009(3) 0.020(3) -0.006(2)
C39 0.072(3) 0.028(2) 0.057(3) 0.000(2) 0.027(3) 0.010(3)
C40 0.048(3) 0.046(3) 0.057(3) 0.002(3) 0.012(2) 0.023(2)
C41 0.032(2) 0.038(2) 0.045(3) -0.005(2) 0.0106(19) 0.005(2)
C42 0.0207(16) 0.0223(19) 0.0237(18) 0.0040(15) 0.0050(14) -0.0031(15)
C43 0.0224(17) 0.024(2) 0.0279(19) 0.0040(16) 0.0077(15) -0.0010(16)
C44 0.0245(18) 0.0218(19) 0.0270(19) 0.0019(16) 0.0080(15) 0.0007(16)
C45 0.0302(19) 0.023(2) 0.032(2) 0.0021(17) 0.0021(16) -0.0043(17)
C46 0.042(2) 0.028(2) 0.044(3) 0.007(2) 0.004(2) -0.010(2)
C47 0.048(3) 0.028(2) 0.039(2) 0.0137(19) 0.000(2) -0.002(2)
C48 0.034(2) 0.038(3) 0.037(2) 0.011(2) -0.0038(18) -0.006(2)
C49 0.029(2) 0.025(2) 0.043(2) 0.006(2) 0.0047(18) -0.0068(18)
C50 0.0409(13) 0.0348(15) 0.0453(14) -0.0006(13) 0.0208(12) -0.0004(13)
C51 0.0402(14) 0.0446(16) 0.0563(15) 0.0002(14) 0.0197(12) 0.0010(14)
C52 0.0488(14) 0.0579(17) 0.0701(15) 0.0029(16) 0.0259(13) -0.0016(15)
C53 0.0610(15) 0.0632(18) 0.0710(16) 0.0041(16) 0.0346(14) -0.0022(16)
C54 0.0673(16) 0.0615(17) 0.0575(15) 0.0037(15) 0.0337(12) -0.0025(16)
C55 0.0555(14) 0.0482(16) 0.0476(14) 0.0019(14) 0.0259(13) -0.0023(14)

loop_
_atom_type_symbol
_atom_type_description
_atom_type_scat_dispersion_real
_atom_type_scat_dispersion_imag
_atom_type_scat_source
C C 0.0033 0.0016 'International Tables Vol C Tables 4.2.6.8 and 6.1.1.4'
H H 0.0000 0.0000 'International Tables Vol C Tables 4.2.6.8 and 6.1.1.4'
N N 0.0061 0.0033 'International Tables Vol C Tables 4.2.6.8 and 6.1.1.4'
O O 0.0106 0.0060 'International Tables Vol C Tables 4.2.6.8 and 6.1.1.4'
P P 0.1023 0.0942 'International Tables Vol C Tables 4.2.6.8 and 6.1.1.4'
Cl Cl 0.1484 0.1585 'International Tables Vol C Tables 4.2.6.8 and 6.1.1.4'
Ru Ru -1.2594 0.8363 'International Tables Vol C Tables 4.2.6.8 and 6.1.1.4'

loop_
_geom_angle_atom_site_label_1
_geom_angle_atom_site_label_2
_geom_angle_atom_site_label_3
_geom_angle
_geom_angle_site_symmetry_1
_geom_angle_site_symmetry_3
_geom_angle_publ_flag
N1 Ru1 P1 92.19(9) . . ?
N1 Ru1 N2 80.26(11) . . ?
P1 Ru1 N2 103.59(8) . . ?
N1 Ru1 P2 96.57(9) . . ?
P1 Ru1 P2 83.02(4) . . ?
N2 Ru1 P2 172.71(8) . . ?
N1 Ru1 Cl2 167.79(8) . . ?
P1 Ru1 Cl2 93.59(4) . . ?
N2 Ru1 Cl2 87.93(8) . . ?
P2 Ru1 Cl2 94.79(4) . . ?
N1 Ru1 Cl1 83.92(9) . . ?
P1 Ru1 Cl1 172.16(4) . . ?
N2 Ru1 Cl1 82.51(8) . . ?
P2 Ru1 Cl1 90.65(4) . . ?
Cl2 Ru1 Cl1 91.53(3) . . ?
O3 P1 O2 95.96(13) . . ?
O3 P1 O1 97.13(14) . . ?
O2 P1 O1 100.03(13) . . ?
O3 P1 Ru1 114.63(10) . . ?
O2 P1 Ru1 128.99(10) . . ?
O1 P1 Ru1 114.40(10) . . ?
C36 P2 C30 102.8(2) . . ?
C36 P2 C29 106.26(18) . . ?
C30 P2 C29 102.71(17) . . ?
C36 P2 Ru1 113.10(12) . . ?
C30 P2 Ru1 124.60(13) . . ?
C29 P2 Ru1 105.76(12) . . ?
C1 O1 P1 129.7(2) . . ?
C8 O2 P1 114.6(2) . . ?
C29 O3 P1 116.9(2) . . ?
C42 N1 Ru1 112.2(2) . . ?
C42 N1 H1A 109.2 . . ?
Ru1 N1 H1A 109.2 . . ?
C42 N1 H1B 109.2 . . ?
Ru1 N1 H1B 109.2 . . ?
H1A N1 H1B 107.9 . . ?
C43 N2 Ru1 111.4(2) . . ?
C43 N2 H2A 109.3 . . ?
Ru1 N2 H2A 109.3 . . ?
C43 N2 H2B 109.3 . . ?
Ru1 N2 H2B 109.3 . . ?
H2A N2 H2B 108.0 . . ?
O1 C1 C6 122.4(3) . . ?
O1 C1 C2 115.2(3) . . ?
C6 C1 C2 122.1(3) . . ?
C3 C2 C1 116.8(3) . . ?
C3 C2 C13 120.4(3) . . ?
C1 C2 C13 122.8(3) . . ?
C4 C3 C2 123.3(4) . . ?
C4 C3 H3 118.3 . . ?
C2 C3 H3 118.3 . . ?
C5 C4 C3 117.5(3) . . ?
C5 C4 C17 120.5(4) . . ?
C3 C4 C17 122.0(4) . . ?
C4 C5 C6 123.3(4) . . ?
C4 C5 H5 118.4 . . ?
C6 C5 H5 118.4 . . ?
C1 C6 C5 116.9(3) . . ?
C1 C6 C7 128.0(3) . . ?
C5 C6 C7 115.1(3) . . ?
C8 C7 C12 117.5(3) . . ?
C8 C7 C6 123.3(3) . . ?
C12 C7 C6 118.8(3) . . ?
C7 C8 C9 122.5(3) . . ?
C7 C8 O2 116.7(3) . . ?
C9 C8 O2 120.7(3) . . ?
C10 C9 C8 115.3(3) . . ?
C10 C9 C21 118.7(3) . . ?
C8 C9 C21 125.8(3) . . ?
C11 C10 C9 124.6(4) . . ?
C11 C10 H10 117.7 . . ?
C9 C10 H10 117.7 . . ?
C12 C11 C10 116.9(3) . . ?
C12 C11 C25 121.1(3) . . ?
C10 C11 C25 122.0(4) . . ?
C11 C12 C7 122.1(3) . . ?
C11 C12 H12 119.0 . . ?
C7 C12 H12 119.0 . . ?
C15 C13 C14 107.0(4) . . ?
C15 C13 C16 111.3(4) . . ?
C14 C13 C16 106.6(4) . . ?
C15 C13 C2 111.1(3) . . ?
C14 C13 C2 111.0(3) . . ?
C16 C13 C2 109.7(4) . . ?
C13 C14 H14A 109.5 . . ?
C13 C14 H14B 109.5 . . ?
H14A C14 H14B 109.5 . . ?
C13 C14 H14C 109.5 . . ?
H14A C14 H14C 109.5 . . ?
H14B C14 H14C 109.5 . . ?
C13 C15 H15A 109.5 . . ?
C13 C15 H15B 109.5 . . ?
H15A C15 H15B 109.5 . . ?
C13 C15 H15C 109.5 . . ?
H15A C15 H15C 109.5 . . ?
H15B C15 H15C 109.5 . . ?
C13 C16 H16A 109.5 . . ?
C13 C16 H16B 109.5 . . ?
H16A C16 H16B 109.5 . . ?
C13 C16 H16C 109.5 . . ?
H16A C16 H16C 109.5 . . ?
H16B C16 H16C 109.5 . . ?
C20 C17 C18 110.9(5) . . ?
C20 C17 C19 108.8(5) . . ?
C18 C17 C19 106.2(5) . . ?
C20 C17 C4 113.6(4) . . ?
C18 C17 C4 108.3(4) . . ?
C19 C17 C4 108.8(4) . . ?
C17 C18 H18A 109.5 . . ?
C17 C18 H18B 109.5 . . ?
H18A C18 H18B 109.5 . . ?
C17 C18 H18C 109.5 . . ?
H18A C18 H18C 109.5 . . ?
H18B C18 H18C 109.5 . . ?
C17 C19 H19A 109.5 . . ?
C17 C19 H19B 109.5 . . ?
H19A C19 H19B 109.5 . . ?
C17 C19 H19C 109.5 . . ?
H19A C19 H19C 109.5 . . ?
H19B C19 H19C 109.5 . . ?
C17 C20 H20A 109.5 . . ?
C17 C20 H20B 109.5 . . ?
H20A C20 H20B 109.5 . . ?
C17 C20 H20C 109.5 . . ?
H20A C20 H20C 109.5 . . ?
H20B C20 H20C 109.5 . . ?
C22 C21 C24 108.1(3) . . ?
C22 C21 C23 107.0(3) . . ?
C24 C21 C23 109.0(3) . . ?
C22 C21 C9 116.3(3) . . ?
C24 C21 C9 105.6(3) . . ?
C23 C21 C9 110.7(3) . . ?
C21 C22 H22A 109.5 . . ?
C21 C22 H22B 109.5 . . ?
H22A C22 H22B 109.5 . . ?
C21 C22 H22C 109.5 . . ?
H22A C22 H22C 109.5 . . ?
H22B C22 H22C 109.5 . . ?
C21 C23 H23A 109.5 . . ?
C21 C23 H23B 109.5 . . ?
H23A C23 H23B 109.5 . . ?
C21 C23 H23C 109.5 . . ?
H23A C23 H23C 109.5 . . ?
H23B C23 H23C 109.5 . . ?
C21 C24 H24A 109.5 . . ?
C21 C24 H24B 109.5 . . ?
H24A C24 H24B 109.5 . . ?
C21 C24 H24C 109.5 . . ?
H24A C24 H24C 109.5 . . ?
H24B C24 H24C 109.5 . . ?
C26 C25 C27 108.7(5) . . ?
C26 C25 C28 109.9(5) . . ?
C27 C25 C28 106.1(5) . . ?
C26 C25 C11 108.8(4) . . ?
C27 C25 C11 110.6(4) . . ?
C28 C25 C11 112.7(4) . . ?
C25 C26 H26A 109.5 . . ?
C25 C26 H26B 109.5 . . ?
H26A C26 H26B 109.5 . . ?
C25 C26 H26C 109.5 . . ?
H26A C26 H26C 109.5 . . ?
H26B C26 H26C 109.5 . . ?
C25 C27 H27A 109.5 . . ?
C25 C27 H27B 109.5 . . ?
H27A C27 H27B 109.5 . . ?
C25 C27 H27C 109.5 . . ?
H27A C27 H27C 109.5 . . ?
H27B C27 H27C 109.5 . . ?
C25 C28 H28A 109.5 . . ?
C25 C28 H28B 109.5 . . ?
H28A C28 H28B 109.5 . . ?
C25 C28 H28C 109.5 . . ?
H28A C28 H28C 109.5 . . ?
H28B C28 H28C 109.5 . . ?
O3 C29 P2 109.4(2) . . ?
O3 C29 H29A 109.8 . . ?
P2 C29 H29A 109.8 . . ?
O3 C29 H29B 109.8 . . ?
P2 C29 H29B 109.8 . . ?
H29A C29 H29B 108.2 . . ?
C31 C30 C35 119.6(4) . . ?
C31 C30 P2 119.6(3) . . ?
C35 C30 P2 120.8(3) . . ?
C30 C31 C32 120.0(5) . . ?
C30 C31 H31 120.0 . . ?
C32 C31 H31 120.0 . . ?
C33 C32 C31 119.5(5) . . ?
C33 C32 H32 120.3 . . ?
C31 C32 H32 120.3 . . ?
C34 C33 C32 120.3(5) . . ?
C34 C33 H33 119.9 . . ?
C32 C33 H33 119.9 . . ?
C33 C34 C35 120.1(5) . . ?
C33 C34 H34 119.9 . . ?
C35 C34 H34 119.9 . . ?
C30 C35 C34 120.5(5) . . ?
C30 C35 H35 119.8 . . ?
C34 C35 H35 119.8 . . ?
C41 C36 C37 118.8(4) . . ?
C41 C36 P2 123.9(3) . . ?
C37 C36 P2 116.9(3) . . ?
C38 C37 C36 120.5(4) . . ?
C38 C37 H37 119.7 . . ?
C36 C37 H37 119.7 . . ?
C39 C38 C37 120.4(5) . . ?
C39 C38 H38 119.8 . . ?
C37 C38 H38 119.8 . . ?
C38 C39 C40 119.9(4) . . ?
C38 C39 H39 120.1 . . ?
C40 C39 H39 120.1 . . ?
C39 C40 C41 120.0(4) . . ?
C39 C40 H40 120.0 . . ?
C41 C40 H40 120.0 . . ?
C36 C41 C40 120.4(4) . . ?
C36 C41 H41 119.8 . . ?
C40 C41 H41 119.8 . . ?
N1 C42 C44 111.9(3) . . ?
N1 C42 C43 110.2(3) . . ?
C44 C42 C43 110.4(3) . . ?
N1 C42 H42 108.0 . . ?
C44 C42 H42 108.0 . . ?
C43 C42 H42 108.0 . . ?
N2 C43 C50 114.0(3) . . ?
N2 C43 C42 109.8(3) . . ?
C50 C43 C42 108.8(3) . . ?
N2 C43 H43 108.0 . . ?
C50 C43 H43 108.0 . . ?
C42 C43 H43 108.0 . . ?
C45 C44 C49 119.2(4) . . ?
C45 C44 C42 120.4(3) . . ?
C49 C44 C42 120.4(3) . . ?
C44 C45 C46 119.9(4) . . ?
C44 C45 H45 120.0 . . ?
C46 C45 H45 120.0 . . ?
C47 C46 C45 120.5(4) . . ?
C47 C46 H46 119.8 . . ?
C45 C46 H46 119.8 . . ?
C46 C47 C48 119.6(4) . . ?
C46 C47 H47 120.2 . . ?
C48 C47 H47 120.2 . . ?
C49 C48 C47 119.7(4) . . ?
C49 C48 H48 120.2 . . ?
C47 C48 H48 120.2 . . ?
C48 C49 C44 121.1(4) . . ?
C48 C49 H49 119.4 . . ?
C44 C49 H49 119.4 . . ?
C55 C50 C51 118.8(4) . . ?
C55 C50 C43 120.8(4) . . ?
C51 C50 C43 120.2(4) . . ?
C50 C51 C52 120.5(5) . . ?
C50 C51 H51 119.8 . . ?
C52 C51 H51 119.8 . . ?
C53 C52 C51 119.7(5) . . ?
C53 C52 H52 120.2 . . ?
C51 C52 H52 120.1 . . ?
C52 C53 C54 122.1(5) . . ?
C52 C53 H53 118.9 . . ?
C54 C53 H53 118.9 . . ?
C53 C54 C55 118.7(5) . . ?
C53 C54 H54 120.6 . . ?
C55 C54 H54 120.6 . . ?
C50 C55 C54 120.1(5) . . ?
C50 C55 H55 119.9 . . ?
C54 C55 H55 119.9 . . ?

loop_
_geom_bond_atom_site_label_1
_geom_bond_atom_site_label_2
_geom_bond_distance
_geom_bond_site_symmetry_2
_geom_bond_publ_flag
Ru1 N1 2.121(3) . ?
Ru1 P1 2.1741(10) . ?
Ru1 N2 2.180(3) . ?
Ru1 P2 2.2445(10) . ?
Ru1 Cl2 2.4112(11) . ?
Ru1 Cl1 2.4733(10) . ?
P1 O3 1.624(3) . ?
P1 O2 1.631(3) . ?
P1 O1 1.637(3) . ?
P2 C36 1.830(4) . ?
P2 C30 1.837(4) . ?
P2 C29 1.851(4) . ?
O1 C1 1.395(4) . ?
O2 C8 1.407(4) . ?
O3 C29 1.446(4) . ?
N1 C42 1.500(5) . ?
N1 H1A 0.9100 . ?
N1 H1B 0.9100 . ?
N2 C43 1.492(5) . ?
N2 H2A 0.9100 . ?
N2 H2B 0.9100 . ?
C1 C6 1.397(5) . ?
C1 C2 1.423(5) . ?
C2 C3 1.402(5) . ?
C2 C13 1.555(6) . ?
C3 C4 1.385(6) . ?
C3 H3 0.9500 . ?
C4 C5 1.381(6) . ?
C4 C17 1.552(6) . ?
C5 C6 1.418(5) . ?
C5 H5 0.9500 . ?
C6 C7 1.514(5) . ?
C7 C8 1.403(5) . ?
C7 C12 1.405(5) . ?
C8 C9 1.407(5) . ?
C9 C10 1.399(5) . ?
C9 C21 1.561(5) . ?
C10 C11 1.393(6) . ?
C10 H10 0.9500 . ?
C11 C12 1.391(5) . ?
C11 C25 1.546(5) . ?
C12 H12 0.9500 . ?
C13 C15 1.526(7) . ?
C13 C14 1.544(6) . ?
C13 C16 1.543(6) . ?
C14 H14A 0.9800 . ?
C14 H14B 0.9800 . ?
C14 H14C 0.9800 . ?
C15 H15A 0.9800 . ?
C15 H15B 0.9800 . ?
C15 H15C 0.9800 . ?
C16 H16A 0.9800 . ?
C16 H16B 0.9800 . ?
C16 H16C 0.9800 . ?
C17 C20 1.497(8) . ?
C17 C18 1.522(8) . ?
C17 C19 1.534(8) . ?
C18 H18A 0.9800 . ?
C18 H18B 0.9800 . ?
C18 H18C 0.9800 . ?
C19 H19A 0.9800 . ?
C19 H19B 0.9800 . ?
C19 H19C 0.9800 . ?
C20 H20A 0.9800 . ?
C20 H20B 0.9800 . ?
C20 H20C 0.9800 . ?
C21 C22 1.527(6) . ?
C21 C24 1.542(6) . ?
C21 C23 1.543(5) . ?
C22 H22A 0.9800 . ?
C22 H22B 0.9800 . ?
C22 H22C 0.9800 . ?
C23 H23A 0.9800 . ?
C23 H23B 0.9800 . ?
C23 H23C 0.9800 . ?
C24 H24A 0.9800 . ?
C24 H24B 0.9800 . ?
C24 H24C 0.9800 . ?
C25 C26 1.488(8) . ?
C25 C27 1.522(8) . ?
C25 C28 1.522(7) . ?
C26 H26A 0.9800 . ?
C26 H26B 0.9800 . ?
C26 H26C 0.9800 . ?
C27 H27A 0.9800 . ?
C27 H27B 0.9800 . ?
C27 H27C 0.9800 . ?
C28 H28A 0.9800 . ?
C28 H28B 0.9800 . ?
C28 H28C 0.9800 . ?
C29 H29A 0.9900 . ?
C29 H29B 0.9900 . ?
C30 C31 1.384(7) . ?
C30 C35 1.382(6) . ?
C31 C32 1.408(6) . ?
C31 H31 0.9500 . ?
C32 C33 1.386(8) . ?
C32 H32 0.9500 . ?
C33 C34 1.372(8) . ?
C33 H33 0.9500 . ?
C34 C35 1.392(7) . ?
C34 H34 0.9500 . ?
C35 H35 0.9500 . ?
C36 C41 1.377(6) . ?
C36 C37 1.406(6) . ?
C37 C38 1.383(7) . ?
C37 H37 0.9500 . ?
C38 C39 1.378(7) . ?
C38 H38 0.9500 . ?
C39 C40 1.383(7) . ?
C39 H39 0.9500 . ?
C40 C41 1.405(7) . ?
C40 H40 0.9500 . ?
C41 H41 0.9500 . ?
C42 C44 1.521(5) . ?
C42 C43 1.534(5) . ?
C42 H42 1.0000 . ?
C43 C50 1.531(5) . ?
C43 H43 1.0000 . ?
C44 C45 1.387(5) . ?
C44 C49 1.393(5) . ?
C45 C46 1.400(6) . ?
C45 H45 0.9500 . ?
C46 C47 1.386(6) . ?
C46 H46 0.9500 . ?
C47 C48 1.396(6) . ?
C47 H47 0.9500 . ?
C48 C49 1.383(6) . ?
C48 H48 0.9500 . ?
C49 H49 0.9500 . ?
C50 C55 1.386(7) . ?
C50 C51 1.388(6) . ?
C51 C52 1.394(7) . ?
C51 H51 0.9500 . ?
C52 C53 1.339(8) . ?
C52 H52 0.9500 . ?
C53 C54 1.373(8) . ?
C53 H53 0.9500 . ?
C54 C55 1.406(7) . ?
C54 H54 0.9500 . ?
C55 H55 0.9500 . ?

loop_
_geom_torsion_atom_site_label_1
_geom_torsion_atom_site_label_2
_geom_torsion_atom_site_label_3
_geom_torsion_atom_site_label_4
_geom_torsion
_geom_torsion_site_symmetry_1
_geom_torsion_site_symmetry_2
_geom_torsion_site_symmetry_3
_geom_torsion_site_symmetry_4
_geom_torsion_publ_flag
O3 P1 O1 C1 124.9(3) . . . . ?
O2 P1 O1 C1 27.5(3) . . . . ?
Ru1 P1 O1 C1 -113.9(3) . . . . ?
O3 P1 O2 C8 172.8(2) . . . . ?
O1 P1 O2 C8 -88.8(2) . . . . ?
Ru1 P1 O2 C8 44.2(3) . . . . ?
O2 P1 O3 C29 -126.4(3) . . . . ?
O1 P1 O3 C29 132.7(3) . . . . ?
Ru1 P1 O3 C29 11.7(3) . . . . ?
P1 O1 C1 C6 23.7(5) . . . . ?
P1 O1 C1 C2 -162.1(3) . . . . ?
O1 C1 C2 C3 -171.8(3) . . . . ?
C6 C1 C2 C3 2.4(5) . . . . ?
O1 C1 C2 C13 8.4(5) . . . . ?
C6 C1 C2 C13 -177.3(4) . . . . ?
C1 C2 C3 C4 -1.9(6) . . . . ?
C13 C2 C3 C4 177.9(4) . . . . ?
C2 C3 C4 C5 -0.4(6) . . . . ?
C2 C3 C4 C17 180.0(4) . . . . ?
C3 C4 C5 C6 2.3(6) . . . . ?
C17 C4 C5 C6 -178.1(4) . . . . ?
O1 C1 C6 C5 173.1(3) . . . . ?
C2 C1 C6 C5 -0.7(5) . . . . ?
O1 C1 C6 C7 -10.1(6) . . . . ?
C2 C1 C6 C7 176.0(3) . . . . ?
C4 C5 C6 C1 -1.8(5) . . . . ?
C4 C5 C6 C7 -178.9(3) . . . . ?
C1 C6 C7 C8 -39.7(5) . . . . ?
C5 C6 C7 C8 137.1(4) . . . . ?
C1 C6 C7 C12 148.2(4) . . . . ?
C5 C6 C7 C12 -35.0(5) . . . . ?
C12 C7 C8 C9 12.0(5) . . . . ?
C6 C7 C8 C9 -160.1(3) . . . . ?
C12 C7 C8 O2 -169.9(3) . . . . ?
C6 C7 C8 O2 18.0(5) . . . . ?
P1 O2 C8 C7 62.8(3) . . . . ?
P1 O2 C8 C9 -119.0(3) . . . . ?
C7 C8 C9 C10 -11.0(5) . . . . ?
O2 C8 C9 C10 171.0(3) . . . . ?
C7 C8 C9 C21 162.7(3) . . . . ?
O2 C8 C9 C21 -15.3(5) . . . . ?
C8 C9 C10 C11 2.1(6) . . . . ?
C21 C9 C10 C11 -172.0(3) . . . . ?
C9 C10 C11 C12 5.2(6) . . . . ?
C9 C10 C11 C25 -174.6(4) . . . . ?
C10 C11 C12 C7 -4.1(6) . . . . ?
C25 C11 C12 C7 175.6(4) . . . . ?
C8 C7 C12 C11 -4.1(5) . . . . ?
C6 C7 C12 C11 168.5(3) . . . . ?
C3 C2 C13 C15 113.5(4) . . . . ?
C1 C2 C13 C15 -66.7(5) . . . . ?
C3 C2 C13 C14 -5.4(6) . . . . ?
C1 C2 C13 C14 174.3(4) . . . . ?
C3 C2 C13 C16 -123.0(4) . . . . ?
C1 C2 C13 C16 56.8(5) . . . . ?
C5 C4 C17 C20 175.6(5) . . . . ?
C3 C4 C17 C20 -4.8(7) . . . . ?
C5 C4 C17 C18 -60.8(6) . . . . ?
C3 C4 C17 C18 118.8(5) . . . . ?
C5 C4 C17 C19 54.3(6) . . . . ?
C3 C4 C17 C19 -126.1(5) . . . . ?
C10 C9 C21 C22 -168.3(3) . . . . ?
C8 C9 C21 C22 18.3(5) . . . . ?
C10 C9 C21 C24 71.9(4) . . . . ?
C8 C9 C21 C24 -101.5(4) . . . . ?
C10 C9 C21 C23 -45.9(5) . . . . ?
C8 C9 C21 C23 140.7(4) . . . . ?
C12 C11 C25 C26 -105.5(5) . . . . ?
C10 C11 C25 C26 74.3(6) . . . . ?
C12 C11 C25 C27 135.2(5) . . . . ?
C10 C11 C25 C27 -45.1(6) . . . . ?
C12 C11 C25 C28 16.7(6) . . . . ?
C10 C11 C25 C28 -163.6(4) . . . . ?
P1 O3 C29 P2 -30.0(3) . . . . ?
C36 P2 C29 O3 -86.0(3) . . . . ?
C30 P2 C29 O3 166.4(3) . . . . ?
Ru1 P2 C29 O3 34.4(3) . . . . ?
C36 P2 C30 C31 147.4(4) . . . . ?
C29 P2 C30 C31 -102.3(4) . . . . ?
Ru1 P2 C30 C31 17.3(5) . . . . ?
C36 P2 C30 C35 -33.7(5) . . . . ?
C29 P2 C30 C35 76.5(5) . . . . ?
Ru1 P2 C30 C35 -163.9(4) . . . . ?
C35 C30 C31 C32 0.6(8) . . . . ?
P2 C30 C31 C32 179.5(5) . . . . ?
C30 C31 C32 C33 0.8(9) . . . . ?
C31 C32 C33 C34 -1.0(10) . . . . ?
C32 C33 C34 C35 -0.2(10) . . . . ?
C31 C30 C35 C34 -1.8(9) . . . . ?
P2 C30 C35 C34 179.3(5) . . . . ?
C33 C34 C35 C30 1.6(10) . . . . ?
C30 P2 C36 C41 123.0(4) . . . . ?
C29 P2 C36 C41 15.4(4) . . . . ?
Ru1 P2 C36 C41 -100.2(4) . . . . ?
C30 P2 C36 C37 -64.3(3) . . . . ?
C29 P2 C36 C37 -171.8(3) . . . . ?
Ru1 P2 C36 C37 72.6(3) . . . . ?
C41 C36 C37 C38 -1.2(7) . . . . ?
P2 C36 C37 C38 -174.3(4) . . . . ?
C36 C37 C38 C39 0.3(8) . . . . ?
C37 C38 C39 C40 0.1(8) . . . . ?
C38 C39 C40 C41 0.4(8) . . . . ?
C37 C36 C41 C40 1.6(7) . . . . ?
P2 C36 C41 C40 174.2(4) . . . . ?
C39 C40 C41 C36 -1.2(8) . . . . ?
Ru1 N1 C42 C44 -159.1(2) . . . . ?
Ru1 N1 C42 C43 -35.8(3) . . . . ?
Ru1 N2 C43 C50 -155.0(3) . . . . ?
Ru1 N2 C43 C42 -32.6(3) . . . . ?
N1 C42 C43 N2 44.8(4) . . . . ?
C44 C42 C43 N2 169.0(3) . . . . ?
N1 C42 C43 C50 170.2(3) . . . . ?
C44 C42 C43 C50 -65.6(4) . . . . ?
N1 C42 C44 C45 -114.9(4) . . . . ?
C43 C42 C44 C45 121.9(4) . . . . ?
N1 C42 C44 C49 66.9(5) . . . . ?
C43 C42 C44 C49 -56.3(5) . . . . ?
C49 C44 C45 C46 -0.1(6) . . . . ?
C42 C44 C45 C46 -178.3(4) . . . . ?
C44 C45 C46 C47 0.0(7) . . . . ?
C45 C46 C47 C48 0.1(7) . . . . ?
C46 C47 C48 C49 0.0(7) . . . . ?
C47 C48 C49 C44 -0.1(7) . . . . ?
C45 C44 C49 C48 0.2(7) . . . . ?
C42 C44 C49 C48 178.4(4) . . . . ?
N2 C43 C50 C55 -127.3(4) . . . . ?
C42 C43 C50 C55 109.8(5) . . . . ?
N2 C43 C50 C51 57.6(5) . . . . ?
C42 C43 C50 C51 -65.3(5) . . . . ?
C55 C50 C51 C52 -0.3(8) . . . . ?
C43 C50 C51 C52 175.0(5) . . . . ?
C50 C51 C52 C53 1.9(9) . . . . ?
C51 C52 C53 C54 -1.9(10) . . . . ?
C52 C53 C54 C55 0.4(9) . . . . ?
C51 C50 C55 C54 -1.3(8) . . . . ?
C43 C50 C55 C54 -176.5(4) . . . . ?
C53 C54 C55 C50 1.2(8) . . . . ?
